data_7220905
loop_
_publ_author_name
'Chadar, Dattatray'
'Rao, Soniya S.'
'Khan, Ayesha'
'Gejji, Shridhar P.'
'Bhat, Kiesar'
'Weyhermueller, Thomas'
'Salunke-Gawali, Sunita Arun'

_publ_section_title
;
 Benzo[\a]phenoxazines and Benzo[\a]phenothiazine from Vitamin K3:
 Synthesis, Molecular structures, DFT studies and Cytotoxic activity
;
_journal_name_full 'RSC Adv.'
_journal_paper_doi 10.1039/C5RA08496B
_journal_year 2015
_chemical_formula_sum 'C17 H10 Cl N O2'
_chemical_formula_weight 295.71
_chemical_name_systematic
;
 ?
;
_space_group_crystal_system orthorhombic
_space_group_IT_number 19
_space_group_name_Hall 'P 2ac 2ab'
_space_group_name_H-M_alt 'P 21 21 21'
_symmetry_space_group_name_Hall 'P 2ac 2ab'
_symmetry_space_group_name_H-M 'P 21 21 21'
_atom_sites_solution_hydrogens geom
_atom_sites_solution_primary direct
_atom_sites_solution_secondary difmap
_audit_block_code CEC-CA-094
_audit_creation_date 2014-07-28
_audit_creation_method SHELXL-2013
_audit_update_record
;
2014-12-15 deposited with the CCDC.
2015-06-26 downloaded from the CCDC.
;
_cell_angle_alpha 90
_cell_angle_beta 90
_cell_angle_gamma 90
_cell_formula_units_Z 4
_cell_length_a 4.7569(9)
_cell_length_b 9.660(2)
_cell_length_c 28.117(5)
_cell_measurement_reflns_used 5533
_cell_measurement_temperature 100(2)
_cell_measurement_theta_max 29.4013
_cell_measurement_theta_min 2.5583
_cell_volume 1292.0(4)
_computing_cell_refinement 'SAINT software (Bruker AXS, 2004)'
_computing_data_collection 'APEX2 (Bruker AXS, 2005-2013)'
_computing_data_reduction 'SAINT software (Bruker AXS, 2004)'
_computing_structure_refinement 'SHELXL (G. M. Sheldrick, 2013)'
_computing_structure_solution 'SHELXS (G. M. Sheldrick, 2013)'
_diffrn_ambient_temperature 100(2)
_diffrn_detector_area_resol_mean 66.67
_diffrn_measured_fraction_theta_full 0.996
_diffrn_measured_fraction_theta_max 0.997
_diffrn_measurement_device_type 'Bruker-AXS Kappa Mach3 APEX-II'
_diffrn_measurement_method 'CCD \f- and \w-scans'
_diffrn_radiation_monochromator 'Incoatec Helios mirrors'
_diffrn_radiation_type MoK\a
_diffrn_radiation_wavelength 0.71073
_diffrn_reflns_av_R_equivalents 0.0956
_diffrn_reflns_av_unetI/netI 0.0491
_diffrn_reflns_laue_measured_fraction_full 0.996
_diffrn_reflns_laue_measured_fraction_max 0.997
_diffrn_reflns_limit_h_max 6
_diffrn_reflns_limit_h_min -6
_diffrn_reflns_limit_k_max 13
_diffrn_reflns_limit_k_min -13
_diffrn_reflns_limit_l_max 39
_diffrn_reflns_limit_l_min -39
_diffrn_reflns_number 35695
_diffrn_reflns_point_group_measured_fraction_full 0.998
_diffrn_reflns_point_group_measured_fraction_max 0.998
_diffrn_reflns_theta_full 25.242
_diffrn_reflns_theta_max 30.210
_diffrn_reflns_theta_min 3.028
_diffrn_source 1\mS
_exptl_absorpt_coefficient_mu 0.299
_exptl_absorpt_correction_T_max 0.99706
_exptl_absorpt_correction_T_min 0.95811
_exptl_absorpt_correction_type gaussian
_exptl_absorpt_process_details 'SADABS (Bruker AXS, 2012)'
_exptl_crystal_colour yellow
_exptl_crystal_density_diffrn 1.520
_exptl_crystal_description needle
_exptl_crystal_F_000 608
_exptl_crystal_size_max 0.264
_exptl_crystal_size_mid 0.037
_exptl_crystal_size_min 0.012
_refine_diff_density_max 0.314
_refine_diff_density_min -0.378
_refine_diff_density_rms 0.070
_refine_ls_abs_structure_details
;
 Flack x determined using 1213 quotients [(I+)-(I-)]/[(I+)+(I-)]
 (Parsons and Flack (2004), Acta Cryst. A60, s61).
;
_refine_ls_abs_structure_Flack -0.04(3)
_refine_ls_extinction_method none
_refine_ls_goodness_of_fit_ref 1.040
_refine_ls_hydrogen_treatment constr
_refine_ls_matrix_type full
_refine_ls_number_parameters 191
_refine_ls_number_reflns 3840
_refine_ls_number_restraints 0
_refine_ls_restrained_S_all 1.040
_refine_ls_R_factor_all 0.0545
_refine_ls_R_factor_gt 0.0397
_refine_ls_shift/su_max 0.000
_refine_ls_shift/su_mean 0.000
_refine_ls_structure_factor_coef Fsqd
_refine_ls_weighting_details
;
 w=1/[\s^2^(Fo^2^)+(0.0416P)^2^+0.2274P]
 where P=(Fo^2^+2Fc^2^)/3
;
_refine_ls_weighting_scheme calc
_refine_ls_wR_factor_gt 0.0813
_refine_ls_wR_factor_ref 0.0870
_reflns_Friedel_coverage 0.700
_reflns_friedel_fraction_full 1.000
_reflns_friedel_fraction_max 0.999
_reflns_number_gt 3275
_reflns_number_total 3840
_reflns_threshold_expression 'I > 2\s(I)'
_cod_data_source_file c5ra08496b2.cif
_cod_data_source_block 8901
_cod_database_code 7220905
_shelx_space_group_comment
;
The symmetry employed for this shelxl refinement is uniquely defined
by the following loop, which should always be used as a source of
symmetry information in preference to the above space-group names.
They are only intended as comments.
;
_shelx_estimated_absorpt_t_min 0.925
_shelx_estimated_absorpt_t_max 0.996
_shelxl_version_number 2013-2

loop_
_space_group_symop_operation_xyz
'x, y, z'
'-x+1/2, -y, z+1/2'
'-x, y+1/2, -z+1/2'
'x+1/2, -y+1/2, -z'

loop_
_atom_site_label
_atom_site_type_symbol
_atom_site_fract_x
_atom_site_fract_y
_atom_site_fract_z
_atom_site_U_iso_or_equiv
_atom_site_adp_type
_atom_site_occupancy
_atom_site_site_symmetry_order
_atom_site_calc_flag
_atom_site_refinement_flags_posn
_atom_site_refinement_flags_adp
O1 O 1.9732(4) -0.4392(2) 0.21970(6) 0.0238(4) Uani 1 1 d . .
C2 C 1.8426(6) -0.3729(2) 0.18946(8) 0.0149(5) Uani 1 1 d . .
C3 C 1.9028(5) -0.3943(2) 0.13797(8) 0.0135(5) Uani 1 1 d . .
C4 C 2.1036(5) -0.4921(2) 0.12433(8) 0.0153(5) Uani 1 1 d . .
H4 H 2.1981 -0.5454 0.1478 0.018 Uiso 1 1 calc R U
C5 C 2.1651(6) -0.5113(2) 0.07675(9) 0.0171(5) Uani 1 1 d . .
H5 H 2.3011 -0.5781 0.0675 0.021 Uiso 1 1 calc R U
C6 C 2.0281(5) -0.4330(2) 0.04232(9) 0.0147(5) Uani 1 1 d . .
H6 H 2.0727 -0.4462 0.0097 0.018 Uiso 1 1 calc R U
C7 C 1.8285(6) -0.3365(2) 0.05502(8) 0.0134(4) Uani 1 1 d . .
H7 H 1.7356 -0.2838 0.0312 0.016 Uiso 1 1 calc R U
C8 C 1.7628(5) -0.3163(2) 0.10313(8) 0.0105(4) Uani 1 1 d . .
C9 C 1.5490(5) -0.2154(3) 0.11742(8) 0.0116(4) Uani 1 1 d . .
N10 N 1.4186(4) -0.1436(2) 0.08495(7) 0.0117(4) Uani 1 1 d . .
C11 C 1.2165(5) -0.0491(2) 0.10046(8) 0.0118(4) Uani 1 1 d . .
C12 C 1.0679(5) 0.0289(2) 0.06695(8) 0.0120(4) Uani 1 1 d . .
H12 H 1.1041 0.0176 0.0339 0.014 Uiso 1 1 calc R U
C13 C 0.8684(5) 0.1224(2) 0.08226(8) 0.0130(5) Uani 1 1 d . .
C14 C 0.8110(6) 0.1408(2) 0.13056(8) 0.0147(5) Uani 1 1 d . .
H14 H 0.6733 0.2060 0.1404 0.018 Uiso 1 1 calc R U
C15 C 0.9556(6) 0.0634(2) 0.16409(8) 0.0147(5) Uani 1 1 d . .
H15 H 0.9183 0.0746 0.1971 0.018 Uiso 1 1 calc R U
C16 C 1.1552(6) -0.0303(2) 0.14857(8) 0.0128(4) Uani 1 1 d . .
O17 O 1.2945(4) -0.10630(17) 0.18246(6) 0.0152(4) Uani 1 1 d . .
C18 C 1.4936(5) -0.2003(2) 0.16851(8) 0.0131(5) Uani 1 1 d . .
C19 C 1.6289(5) -0.2717(3) 0.20306(8) 0.0146(5) Uani 1 1 d . .
Cl20 Cl 0.67837(13) 0.21482(6) 0.04038(2) 0.01526(13) Uani 1 1 d . .
C21 C 1.5718(6) -0.2485(3) 0.25506(8) 0.0202(6) Uani 1 1 d . .
H21A H 1.7212 -0.1910 0.2687 0.030 Uiso 1 1 calc R U
H21B H 1.5665 -0.3378 0.2715 0.030 Uiso 1 1 calc R U
H21C H 1.3905 -0.2015 0.2588 0.030 Uiso 1 1 calc R U

loop_
_atom_site_aniso_label
_atom_site_aniso_U_11
_atom_site_aniso_U_22
_atom_site_aniso_U_33
_atom_site_aniso_U_23
_atom_site_aniso_U_13
_atom_site_aniso_U_12
O1 0.0272(10) 0.0281(11) 0.0161(9) 0.0043(8) -0.0022(8) 0.0093(9)
C2 0.0158(11) 0.0167(11) 0.0122(10) 0.0025(9) -0.0002(10) 0.0000(11)
C3 0.0135(12) 0.0126(11) 0.0143(11) 0.0006(8) 0.0004(9) -0.0023(9)
C4 0.0162(12) 0.0135(11) 0.0163(11) 0.0006(9) -0.0028(9) 0.0023(9)
C5 0.0153(11) 0.0139(11) 0.0222(12) -0.0034(9) -0.0001(11) 0.0038(11)
C6 0.0158(11) 0.0154(11) 0.0131(10) -0.0035(10) 0.0013(10) -0.0006(9)
C7 0.0126(10) 0.0146(10) 0.0131(10) -0.0016(8) -0.0017(10) 0.0003(10)
C8 0.0105(10) 0.0098(10) 0.0113(10) -0.0003(8) -0.0005(8) -0.0019(8)
C9 0.0118(10) 0.0123(10) 0.0105(9) 0.0005(9) 0.0004(8) -0.0035(10)
N10 0.0124(9) 0.0121(9) 0.0105(9) -0.0008(7) 0.0005(8) -0.0005(8)
C11 0.0104(11) 0.0124(10) 0.0127(10) -0.0011(8) 0.0005(9) -0.0005(9)
C12 0.0127(10) 0.0129(11) 0.0105(10) -0.0010(8) 0.0009(9) -0.0005(9)
C13 0.0130(12) 0.0127(10) 0.0133(10) 0.0016(9) -0.0036(9) -0.0007(9)
C14 0.0130(11) 0.0150(11) 0.0162(11) -0.0033(9) 0.0020(10) 0.0012(10)
C15 0.0168(12) 0.0161(12) 0.0113(10) -0.0035(9) 0.0005(9) -0.0007(10)
C16 0.0128(11) 0.0141(11) 0.0117(10) -0.0007(8) -0.0015(9) -0.0009(10)
O17 0.0170(9) 0.0185(8) 0.0102(7) -0.0002(6) 0.0005(7) 0.0057(8)
C18 0.0117(11) 0.0152(12) 0.0125(10) -0.0003(9) 0.0023(9) -0.0007(10)
C19 0.0143(12) 0.0189(12) 0.0107(9) 0.0000(9) 0.0004(9) 0.0014(10)
Cl20 0.0159(2) 0.0148(2) 0.0150(2) 0.0020(2) -0.0004(2) 0.0035(2)
C21 0.0225(13) 0.0273(14) 0.0109(10) 0.0019(9) 0.0013(10) 0.0042(11)

loop_
_atom_type_symbol
_atom_type_description
_atom_type_scat_dispersion_real
_atom_type_scat_dispersion_imag
_atom_type_scat_source
C C 0.0033 0.0016 'International Tables Vol C Tables 4.2.6.8 and 6.1.1.4'
H H 0.0000 0.0000 'International Tables Vol C Tables 4.2.6.8 and 6.1.1.4'
N N 0.0061 0.0033 'International Tables Vol C Tables 4.2.6.8 and 6.1.1.4'
O O 0.0106 0.0060 'International Tables Vol C Tables 4.2.6.8 and 6.1.1.4'
Cl Cl 0.1484 0.1585 'International Tables Vol C Tables 4.2.6.8 and 6.1.1.4'

loop_
_exptl_crystal_face_index_h
_exptl_crystal_face_index_k
_exptl_crystal_face_index_l
_exptl_crystal_face_perp_dist
2.00 0.00 -1.00 0.1300
-2.00 0.00 1.00 0.1300
0.00 1.00 2.00 0.0150
0.00 -1.00 -2.00 0.0150
0.00 -1.00 2.00 0.0050
0.00 1.00 -2.00 0.0050

loop_
_geom_angle_atom_site_label_1
_geom_angle_atom_site_label_2
_geom_angle_atom_site_label_3
_geom_angle
O1 C2 C19 121.2(2)
O1 C2 C3 120.1(2)
C19 C2 C3 118.7(2)
C4 C3 C8 119.7(2)
C4 C3 C2 119.5(2)
C8 C3 C2 120.8(2)
C5 C4 C3 120.1(2)
C4 C5 C6 120.1(2)
C7 C6 C5 120.7(2)
C6 C7 C8 119.9(2)
C7 C8 C3 119.5(2)
C7 C8 C9 120.8(2)
C3 C8 C9 119.7(2)
N10 C9 C8 119.5(2)
N10 C9 C18 123.2(2)
C8 C9 C18 117.3(2)
C9 N10 C11 117.19(19)
N10 C11 C16 122.1(2)
N10 C11 C12 119.3(2)
C16 C11 C12 118.5(2)
C13 C12 C11 119.4(2)
C12 C13 C14 121.4(2)
C12 C13 Cl20 118.98(18)
C14 C13 Cl20 119.56(19)
C15 C14 C13 119.7(2)
C16 C15 C14 118.6(2)
O17 C16 C15 117.5(2)
O17 C16 C11 120.1(2)
C15 C16 C11 122.3(2)
C18 O17 C16 119.30(18)
C19 C18 O17 117.4(2)
C19 C18 C9 124.5(2)
O17 C18 C9 118.0(2)
C18 C19 C2 118.9(2)
C18 C19 C21 122.4(2)
C2 C19 C21 118.7(2)

loop_
_geom_bond_atom_site_label_1
_geom_bond_atom_site_label_2
_geom_bond_distance
O1 C2 1.233(3)
C2 C19 1.461(3)
C2 C3 1.490(3)
C3 C4 1.397(3)
C3 C8 1.404(3)
C4 C5 1.382(3)
C5 C6 1.391(3)
C6 C7 1.377(3)
C7 C8 1.402(3)
C8 C9 1.465(3)
C9 N10 1.303(3)
C9 C18 1.468(3)
N10 C11 1.395(3)
C11 C16 1.396(3)
C11 C12 1.398(3)
C12 C13 1.379(3)
C13 C14 1.396(3)
C13 Cl20 1.732(2)
C14 C15 1.386(3)
C15 C16 1.383(3)
C16 O17 1.373(3)
O17 C18 1.370(3)
C18 C19 1.354(3)
C19 C21 1.504(3)
